data_4343602
loop_
_publ_author_name
'Coyle, B.A.'
'Ibers, J.A.'

_publ_section_title
;
 The crystal structure of hydridopentaamminerhodium(III) perchlorate
;
_journal_name_full 'Inorganic Chemistry'
_journal_page_first 1105
_journal_page_last 1109
_journal_volume 11
_journal_year 1972
_chemical_formula_sum 'Cl2 H16 N5 O8 Rh'
_chemical_name_systematic 'Rh H (N H3)5 (Cl O4)2'
_space_group_IT_number 19
_symmetry_space_group_name_Hall 'P 2ac 2ab'
_symmetry_space_group_name_H-M 'P 21 21 21'
_cell_angle_alpha 90
_cell_angle_beta 90
_cell_angle_gamma 90
_cell_formula_units_Z 4
_cell_length_a 10.2866
_cell_length_b 8.0689
_cell_length_c 15.0146
_cell_volume 1246.235
_citation_journal_id_ASTM INOCAJ
_cod_data_source_file Coyle_INOCAJ_1972_98.cif
_cod_data_source_block H16Cl2N5O8Rh1
_cod_original_formula_sum 'H16 Cl2 N5 O8 Rh1'
_cod_database_code 4343602

loop_
_symmetry_equiv_pos_as_xyz
x,y,z
-x+1/2,-y,z+1/2
x+1/2,-y+1/2,-z
-x,y+1/2,-z+1/2

loop_
_atom_site_label
_atom_site_type_symbol
_atom_site_fract_x
_atom_site_fract_y
_atom_site_fract_z
_atom_site_occupancy
_atom_site_U_iso_or_equiv
O1 O-2 0.4029 0.1222 -0.3145 1 0.0
N4 N-3 0.4371 0.2245 0.4315 1 0.0
H1 H-1 0.428 0.077 0.313 1 0.0
H4 H+1 0.4648 0.3711 0.2124 1 0.0
H6 H+1 0.1296 0.35 0.2152 1 0.0
H14 H+1 0.1027 0.4413 0.3743 1 0.0
H9 H+1 0.2502 -0.0427 0.4069 1 0.0
H8 H+1 0.1315 0.0002 0.3384 1 0.0
O6 O-2 0.4104 0.3664 0.0651 1 0.0
H13 H+1 0.3936 0.2487 0.4893 1 0.0
Cl1 Cl+7 0.3199 0.2532 -0.33152 1 0.0
O3 O-2 0.2493 0.205 -0.4027 1 0.0
H2 H+1 0.369 0.5157 0.2509 1 0.0
H16 H+1 0.2362 0.5488 0.3857 1 0.0
H11 H+1 0.4823 0.1168 0.4336 1 0.0
Cl2 Cl+7 -0.00135 0.2616 -0.0341 1 0.0
O7 O-2 0.1037 0.2328 -0.0852 1 0.0
H12 H+1 0.5085 0.3155 0.4234 1 0.0
N5 N-3 0.1923 0.4366 0.395 1 0.0
H15 H+1 0.1938 0.4157 0.4623 1 0.0
O8 O-2 0.5019 0.2737 -0.0543 1 0.0
O4 O-2 0.3906 0.392 -0.3432 1 0.0
H7 H+1 0.2327 0.2381 0.1583 1 0.0
N2 N-3 0.1837 0.2436 0.2161 1 0.0
N3 N-3 0.1968 0.0496 0.3824 1 0.0
H3 H+1 0.4923 0.452 0.3103 1 0.0
H5 H+1 0.1194 0.1481 0.2173 1 0.0
O5 O-2 0.4541 0.0882 0.0532 1 0.0
O2 O-2 0.2289 0.2629 -0.2618 1 0.0
N1 N-3 0.423 0.4125 0.2666 1 0.0
H10 H+1 0.1403 0.094 0.4346 1 0.0
Rh1 Rh+3 0.30655 0.23812 0.32538 1 0.0
